data_4515385
loop_
_publ_author_name
'Zhang, Lin'
'Cheng, Fangyi'
'Shi, Wei'
'Chen, Jun'
'Cheng, Peng'

_publ_section_title
;
 Transition-Metal-Triggered High-Efficiency Lithium Ion Storage via
 Coordination Interactions with Redox-Active Croconate in One-Dimensional
 Metal-Organic Anode Materials.
;
_journal_issue 7
_journal_name_full 'ACS applied materials &amp; interfaces'
_journal_page_first 6398
_journal_page_last 6406
_journal_paper_doi 10.1021/acsami.7b18758
_journal_volume 10
_journal_year 2018
_chemical_formula_moiety 'C5 H6 Co O8'
_chemical_formula_sum 'C5 H6 Co O8'
_chemical_formula_weight 253.03
_space_group_crystal_system orthorhombic
_space_group_IT_number 61
_space_group_name_Hall '-P 2ac 2ab'
_space_group_name_H-M_alt 'P b c a'
_atom_sites_solution_hydrogens geom
_atom_sites_solution_primary iterative
_atom_sites_solution_secondary difmap
_audit_creation_date 2018-01-17
_audit_creation_method
;
Olex2 1.2
(compiled 2017.07.20 svn.r3457 for OlexSys, GUI svn.r5370)
;
_cell_angle_alpha 90.00
_cell_angle_beta 90.00
_cell_angle_gamma 90.00
_cell_formula_units_Z 8
_cell_length_a 11.8335(7)
_cell_length_b 8.0980(5)
_cell_length_c 15.4367(8)
_cell_measurement_reflns_used 1036
_cell_measurement_temperature 121.30(10)
_cell_measurement_theta_max 28.5240
_cell_measurement_theta_min 3.3100
_cell_volume 1479.26(15)
_computing_cell_refinement 'CrysAlisPro 1.171.38.41 (Rigaku OD, 2015)'
_computing_data_collection 'CrysAlisPro 1.171.38.41 (Rigaku OD, 2015)'
_computing_data_reduction 'CrysAlisPro 1.171.38.41 (Rigaku OD, 2015)'
_computing_molecular_graphics 'Olex2 (Dolomanov et al., 2009)'
_computing_publication_material 'Olex2 (Dolomanov et al., 2009)'
_computing_structure_refinement 'XL (Sheldrick, 2008)'
_computing_structure_solution
;
Superflip (Palatinus & Chapuis, 2007;Palatinus & van der Lee, 2008;
Palatinus et al., 2012)
;
_diffrn_ambient_environment N~2~
_diffrn_ambient_temperature 121.30(10)
_diffrn_detector 'CCD plate'
_diffrn_detector_area_resol_mean 16.2116
_diffrn_detector_type Eos
_diffrn_measured_fraction_theta_full 0.998
_diffrn_measured_fraction_theta_max 0.998
_diffrn_measurement_details
;
List of Runs (angles in degrees, time in seconds):

  # Type    Start    End  Width  t~exp~   \w     \q     \k     \f   Frames
--------------------------------------------------------------------------
  1  \w     54.00  85.00   1.00    1.00    --   18.94 178.00 120.00   31
  2  \w      8.00  38.00   1.00    1.00    --   18.94 -57.00  90.00   30
  3  \w    -75.00   6.00   1.00    1.00    --  -19.25 -37.00-120.00   81
;
_diffrn_measurement_device 'four-circle diffractometer'
_diffrn_measurement_device_type 'SuperNova, Single source at offset, Eos'
_diffrn_measurement_method '\w scans'
_diffrn_orient_matrix_type 'CrysAlisPro convention (1999,Acta A55,543-557)'
_diffrn_orient_matrix_UB_11 0.0300685000
_diffrn_orient_matrix_UB_12 0.0262015000
_diffrn_orient_matrix_UB_13 -0.0372045000
_diffrn_orient_matrix_UB_21 0.0127700000
_diffrn_orient_matrix_UB_22 0.0758199000
_diffrn_orient_matrix_UB_23 0.0208368000
_diffrn_orient_matrix_UB_31 0.0503811000
_diffrn_orient_matrix_UB_32 -0.0349387000
_diffrn_orient_matrix_UB_33 0.0170051000
_diffrn_radiation_monochromator mirror
_diffrn_radiation_probe x-ray
_diffrn_radiation_type MoK\a
_diffrn_radiation_wavelength 0.71073
_diffrn_reflns_av_R_equivalents 0.0499
_diffrn_reflns_av_unetI/netI 0.0679
_diffrn_reflns_limit_h_max 14
_diffrn_reflns_limit_h_min -13
_diffrn_reflns_limit_k_max 9
_diffrn_reflns_limit_k_min -3
_diffrn_reflns_limit_l_max 18
_diffrn_reflns_limit_l_min -14
_diffrn_reflns_number 3163
_diffrn_reflns_theta_full 25.01
_diffrn_reflns_theta_max 25.01
_diffrn_reflns_theta_min 3.15
_diffrn_source 'micro-focus sealed X-ray tube'
_diffrn_source_type 'SuperNova (Mo) X-ray Source'
_exptl_absorpt_coefficient_mu 2.342
_exptl_absorpt_correction_T_max 1.00000
_exptl_absorpt_correction_T_min 0.44834
_exptl_absorpt_correction_type multi-scan
_exptl_absorpt_process_details
;
CrysAlisPro 1.171.38.41 (Rigaku Oxford Diffraction, 2015)
Empirical absorption correction using spherical harmonics,
 implemented in SCALE3 ABSPACK scaling algorithm.
;
_exptl_crystal_colour 'clear dark violet'
_exptl_crystal_colour_lustre clear
_exptl_crystal_colour_modifier dark
_exptl_crystal_colour_primary violet
_exptl_crystal_density_diffrn 2.272
_exptl_crystal_density_method 'not measured'
_exptl_crystal_description block
_exptl_crystal_F_000 1016
_exptl_crystal_size_max 0.37
_exptl_crystal_size_mid 0.37
_exptl_crystal_size_min 0.002
_refine_diff_density_max 0.619
_refine_diff_density_min -0.663
_refine_diff_density_rms 0.137
_refine_ls_extinction_method none
_refine_ls_goodness_of_fit_ref 1.083
_refine_ls_hydrogen_treatment constr
_refine_ls_matrix_type full
_refine_ls_number_parameters 130
_refine_ls_number_reflns 1292
_refine_ls_number_restraints 6
_refine_ls_restrained_S_all 1.081
_refine_ls_R_factor_all 0.0615
_refine_ls_R_factor_gt 0.0411
_refine_ls_shift/su_max 0.000
_refine_ls_shift/su_mean 0.000
_refine_ls_structure_factor_coef Fsqd
_refine_ls_weighting_details 'calc w=1/[\s^2^(Fo^2^)+(0.0280P)^2^+1.9194P] where P=(Fo^2^+2Fc^2^)/3'
_refine_ls_weighting_scheme calc
_refine_ls_wR_factor_gt 0.0851
_refine_ls_wR_factor_ref 0.1054
_reflns_number_gt 937
_reflns_number_total 1292
_reflns_threshold_expression >2sigma(I)
_cod_data_source_file am7b18758_si_003.cif
_cod_data_source_block CP-2
_cod_original_cell_volume 1479.25(15)
_cod_database_code 4515385
_chemical_oxdiff_formula 'C H O N CO'
_chemical_oxdiff_usercomment CO
_reflns_odcompleteness_completeness 99.55
_reflns_odcompleteness_iscentric 1
_reflns_odcompleteness_theta 26.32
_olex2_refinement_description
;
1. Fixed Uiso
 At 1.5 times of:
  All O(H,H) groups
2. Uiso/Uaniso restraints and constraints
Uanis(C4) \\sim Ueq: with sigma of 0.001 and sigma for terminal atoms of 0.002
3.a Rotating group:
 O1(H1A,H1B), O2(H2A,H2B), O5(H5A,H5B)
;
_olex2_submission_special_instructions 'No special instructions were received'
_oxdiff_exptl_absorpt_empirical_details
;
Empirical correction (ABSPACK) includes:
- Absorption correction using spherical harmonics
- Frame scaling
;
_oxdiff_exptl_absorpt_empirical_full_max 1.613
_oxdiff_exptl_absorpt_empirical_full_min 0.801

loop_
_space_group_symop_id
_space_group_symop_operation_xyz
1 'x, y, z'
2 '-x+1/2, -y, z+1/2'
3 'x+1/2, -y+1/2, -z'
4 '-x, y+1/2, -z+1/2'
5 '-x, -y, -z'
6 'x-1/2, y, -z-1/2'
7 '-x-1/2, y-1/2, z'
8 'x, -y-1/2, z-1/2'

loop_
_atom_site_label
_atom_site_type_symbol
_atom_site_fract_x
_atom_site_fract_y
_atom_site_fract_z
_atom_site_U_iso_or_equiv
_atom_site_adp_type
_atom_site_occupancy
_atom_site_calc_flag
_atom_site_refinement_flags_posn
_atom_site_refinement_flags_adp
Co1 Co 0.37318(5) 0.88163(8) 0.68634(4) 0.0077(2) Uani 1 d . .
O1 O 0.5498(2) 0.8468(4) 0.68333(18) 0.0080(7) Uani 1 d . .
H1A H 0.5779 0.8906 0.6370 0.012 Uiso 1 d GR .
H1B H 0.5659 0.7426 0.6835 0.012 Uiso 1 d GR .
O2 O 0.1944(2) 0.8925(4) 0.67659(19) 0.0106(7) Uani 1 d . .
H2A H 0.1747 0.9660 0.6390 0.016 Uiso 1 d GR .
H2B H 0.1655 0.9185 0.7261 0.016 Uiso 1 d GR .
O3 O 0.3646(3) 0.7912(4) 1.08396(18) 0.0106(7) Uani 1 d . .
O4 O 0.3680(2) 0.5194(4) 0.95051(18) 0.0104(7) Uani 1 d . .
O5 O 0.3910(2) 1.0894(4) 0.6136(2) 0.0113(7) Uani 1 d . .
H5A H 0.3411 1.1633 0.6281 0.017 Uiso 1 d GR .
H5B H 0.3818 1.0666 0.5590 0.017 Uiso 1 d GR .
O6 O 0.3638(2) 0.6907(4) 0.77889(19) 0.0086(7) Uani 1 d . .
O7 O 0.3804(2) 1.1012(4) 0.9952(2) 0.0116(8) Uani 1 d . .
O8 O 0.3816(2) 1.0271(4) 0.80273(18) 0.0104(8) Uani 1 d . .
C1 C 0.3762(3) 0.9284(6) 0.8659(3) 0.0080(10) Uani 1 d . .
C2 C 0.3681(3) 0.7533(6) 0.8535(3) 0.0098(10) Uani 1 d . .
C3 C 0.3757(3) 0.9660(6) 0.9593(3) 0.0113(11) Uani 1 d . .
C4 C 0.3684(3) 0.8040(6) 1.0030(3) 0.0083(10) Uani 1 d . U
C5 C 0.3672(4) 0.6718(6) 0.9374(3) 0.0088(10) Uani 1 d . .

loop_
_atom_site_aniso_label
_atom_site_aniso_U_11
_atom_site_aniso_U_22
_atom_site_aniso_U_33
_atom_site_aniso_U_23
_atom_site_aniso_U_13
_atom_site_aniso_U_12
Co1 0.0113(4) 0.0060(4) 0.0058(4) 0.0007(3) -0.0005(2) 0.0001(3)
O1 0.0135(17) 0.0040(16) 0.0064(15) 0.0016(13) 0.0022(13) 0.0033(15)
O2 0.0136(17) 0.0119(19) 0.0064(16) 0.0008(14) 0.0017(13) 0.0010(15)
O3 0.0176(18) 0.0097(18) 0.0044(15) 0.0042(14) 0.0001(13) 0.0012(15)
O4 0.0135(17) 0.0063(18) 0.0114(17) 0.0018(15) -0.0005(13) -0.0020(14)
O5 0.0160(17) 0.0090(18) 0.0091(16) 0.0024(14) 0.0002(14) 0.0033(15)
O6 0.0139(17) 0.0052(17) 0.0068(15) 0.0002(14) -0.0009(13) 0.0017(14)
O7 0.0175(19) 0.0051(18) 0.0123(17) -0.0046(14) -0.0045(14) 0.0003(15)
O8 0.0181(18) 0.0079(18) 0.0051(15) 0.0050(14) -0.0024(12) -0.0013(15)
C1 0.003(2) 0.012(3) 0.009(2) 0.002(2) 0.0005(17) 0.003(2)
C2 0.010(2) 0.010(3) 0.009(2) 0.000(2) 0.0007(19) 0.000(2)
C3 0.002(2) 0.020(3) 0.012(2) 0.001(2) -0.0010(18) 0.002(2)
C4 0.0073(13) 0.0090(13) 0.0087(13) -0.0007(9) -0.0010(9) 0.0001(9)
C5 0.007(2) 0.011(3) 0.009(2) 0.000(2) 0.0027(19) 0.001(2)

loop_
_atom_type_symbol
_atom_type_description
_atom_type_scat_dispersion_real
_atom_type_scat_dispersion_imag
_atom_type_scat_source
C C 0.0033 0.0016 'International Tables Vol C Tables 4.2.6.8 and 6.1.1.4'
H H 0.0000 0.0000 'International Tables Vol C Tables 4.2.6.8 and 6.1.1.4'
Co Co 0.3494 0.9721 'International Tables Vol C Tables 4.2.6.8 and 6.1.1.4'
O O 0.0106 0.0060 'International Tables Vol C Tables 4.2.6.8 and 6.1.1.4'

loop_
_geom_angle_atom_site_label_1
_geom_angle_atom_site_label_2
_geom_angle_atom_site_label_3
_geom_angle
_geom_angle_site_symmetry_1
_geom_angle_site_symmetry_3
O1 Co1 O2 172.48(11) . .
O1 Co1 O3 86.73(11) . 8_575
O1 Co1 O8 92.62(11) . .
O2 Co1 O8 94.75(11) . .
O3 Co1 O2 85.77(12) 8_575 .
O3 Co1 O8 171.74(12) 8_575 .
O5 Co1 O1 89.76(12) . .
O5 Co1 O2 91.72(12) . .
O5 Co1 O3 98.05(13) . 8_575
O5 Co1 O6 170.54(13) . .
O5 Co1 O8 90.17(12) . .
O6 Co1 O1 88.24(11) . .
O6 Co1 O2 91.47(11) . .
O6 Co1 O3 91.06(12) . 8_575
O6 Co1 O8 80.69(12) . .
C4 O3 Co1 142.9(3) . 8_576
C2 O6 Co1 108.8(3) . .
C1 O8 Co1 107.2(3) . .
O8 C1 C2 121.8(4) . .
O8 C1 C3 128.7(4) . .
C2 C1 C3 109.5(4) . .
O6 C2 C1 121.5(4) . .
O6 C2 C5 129.1(4) . .
C1 C2 C5 109.3(4) . .
O7 C3 C1 128.7(5) . .
O7 C3 C4 126.0(4) . .
C1 C3 C4 105.3(4) . .
O3 C4 C3 122.0(4) . .
O3 C4 C5 128.6(4) . .
C5 C4 C3 109.4(4) . .
O4 C5 C2 126.4(4) . .
O4 C5 C4 127.2(4) . .
C2 C5 C4 106.4(4) . .

loop_
_geom_bond_atom_site_label_1
_geom_bond_atom_site_label_2
_geom_bond_distance
_geom_bond_site_symmetry_2
Co1 O1 2.109(3) .
Co1 O2 2.123(3) .
Co1 O3 2.113(3) 8_575
Co1 O5 2.034(3) .
Co1 O6 2.108(3) .
Co1 O8 2.151(3) .
O3 Co1 2.113(3) 8_576
O3 C4 1.255(5) .
O4 C5 1.251(6) .
O6 C2 1.259(5) .
O7 C3 1.229(6) .
O8 C1 1.262(5) .
C1 C2 1.433(6) .
C1 C3 1.474(6) .
C2 C5 1.454(6) .
C3 C4 1.477(7) .
C4 C5 1.474(6) .
